data_4125656
loop_
_publ_author_name
'Jie, Kecheng'
'Liu, Ming'
'Zhou, Yujuan'
'Little, Marc A.'
'Bonakala, Satyanarayana'
'Chong, Samantha Y.'
'Stephenson, Andrew'
'Chen, Linjiang'
'Huang, Feihe'
'Cooper, Andrew I.'

_publ_section_title
;
 Styrene Purification by Guest-Induced Restructuring of Pillar[6]arene.
;
_journal_issue 8
_journal_name_full 'Journal of the American Chemical Society'
_journal_page_first 2908
_journal_page_last 2911
_journal_paper_doi 10.1021/jacs.6b13300
_journal_volume 139
_journal_year 2017
_chemical_formula_moiety 'C66 H84 O12, 3(C3 H6 O)'
_chemical_formula_sum 'C75 H102 O15'
_chemical_formula_weight 1243.56
_space_group_crystal_system monoclinic
_space_group_IT_number 13
_space_group_name_Hall '-P 2yac'
_space_group_name_H-M_alt 'P 1 2/n 1'
_symmetry_space_group_name_Hall '-P 2yac'
_symmetry_space_group_name_H-M 'P 1 2/n 1'
_atom_sites_solution_hydrogens geom
_audit_creation_date 2016-06-01
_audit_creation_method
;
Olex2 1.2-beta
(compiled 2016.02.19 svn.r3266 for OlexSys, GUI svn.r5155)
;
_cell_angle_alpha 90
_cell_angle_beta 114.1459(17)
_cell_angle_gamma 90
_cell_formula_units_Z 2
_cell_length_a 12.5845(8)
_cell_length_b 22.7005(16)
_cell_length_c 14.5054(10)
_cell_measurement_reflns_used 6569
_cell_measurement_temperature 240
_cell_measurement_theta_max 22.366
_cell_measurement_theta_min 2.550
_cell_volume 3781.3(4)
_computing_cell_refinement 'SAINT v8.34A (Bruker, 2013)'
_computing_data_collection
;
CrystalClear-SM Expert 2.0 r7 (Rigaku, 2011)
;
_computing_data_reduction 'SAINT v8.34A (Bruker, 2013)'
_computing_molecular_graphics 'Olex2 (Dolomanov et al., 2009)'
_computing_publication_material 'Olex2 (Dolomanov et al., 2009)'
_computing_structure_refinement 'ShelXL (Sheldrick, 2015)'
_diffrn_ambient_temperature 240.0
_diffrn_detector_area_resol_mean 10.42
_diffrn_detector_type 'Rigaku Saturn724+'
_diffrn_measured_fraction_theta_full 0.999
_diffrn_measured_fraction_theta_max 0.999
_diffrn_radiation_monochromator 'silicon 111'
_diffrn_radiation_type MoK\a
_diffrn_radiation_wavelength 0.71073
_diffrn_reflns_av_R_equivalents 0.0517
_diffrn_reflns_av_unetI/netI 0.0403
_diffrn_reflns_Laue_measured_fraction_full 0.999
_diffrn_reflns_Laue_measured_fraction_max 0.999
_diffrn_reflns_limit_h_max 12
_diffrn_reflns_limit_h_min -13
_diffrn_reflns_limit_k_max 25
_diffrn_reflns_limit_k_min -25
_diffrn_reflns_limit_l_max 16
_diffrn_reflns_limit_l_min -16
_diffrn_reflns_number 40660
_diffrn_reflns_point_group_measured_fraction_full 0.999
_diffrn_reflns_point_group_measured_fraction_max 0.999
_diffrn_reflns_theta_full 23.250
_diffrn_reflns_theta_max 23.256
_diffrn_reflns_theta_min 0.897
_diffrn_source
;
Advanced Light Source, station 11.3.1
;
_exptl_absorpt_coefficient_mu 0.075
_exptl_absorpt_correction_T_max 1.0000
_exptl_absorpt_correction_T_min 0.8186
_exptl_absorpt_correction_type multi-scan
_exptl_absorpt_process_details
;
SADABS-2014/5 (Bruker,2014/5) was used for absorption correction.
wR2(int) was 0.0905 before and 0.0680 after correction.
The Ratio of minimum to maximum transmission is 0.8186.
The \l/2 correction factor is 0.00150.
;
_exptl_crystal_colour colourless
_exptl_crystal_colour_primary colourless
_exptl_crystal_density_diffrn 1.092
_exptl_crystal_description block
_exptl_crystal_F_000 1344
_exptl_crystal_size_max 0.122
_exptl_crystal_size_mid 0.1
_exptl_crystal_size_min 0.042
_refine_diff_density_max 0.126
_refine_diff_density_min -0.136
_refine_diff_density_rms 0.027
_refine_ls_extinction_method none
_refine_ls_goodness_of_fit_ref 1.040
_refine_ls_hydrogen_treatment constr
_refine_ls_matrix_type full
_refine_ls_number_parameters 359
_refine_ls_number_reflns 5429
_refine_ls_number_restraints 0
_refine_ls_restrained_S_all 1.040
_refine_ls_R_factor_all 0.0835
_refine_ls_R_factor_gt 0.0498
_refine_ls_shift/su_max 0.000
_refine_ls_shift/su_mean 0.000
_refine_ls_structure_factor_coef Fsqd
_refine_ls_weighting_details 'w=1/[\s^2^(Fo^2^)+(0.0679P)^2^+0.4093P] where P=(Fo^2^+2Fc^2^)/3'
_refine_ls_weighting_scheme calc
_refine_ls_wR_factor_gt 0.1298
_refine_ls_wR_factor_ref 0.1436
_reflns_Friedel_coverage 0.000
_reflns_number_gt 3568
_reflns_number_total 5429
_reflns_threshold_expression 'I > 2\s(I)'
_cod_data_source_file ja6b13300_si_004.cif
_cod_data_source_block pillar_6_arene_acetone_240k
_cod_database_code 4125656
_shelx_space_group_comment
;
The symmetry employed for this shelxl refinement is uniquely defined
by the following loop, which should always be used as a source of
symmetry information in preference to the above space-group names.
They are only intended as comments.
;
_olex2_refinement_description
;
1. Fixed Uiso
 At 1.2 times of:
  All C(H) groups, All C(H,H) groups
 At 1.5 times of:
  All C(H,H,H) groups
2. Others
 Fixed Sof: H1A(0.5) H1B(0.5) H22A(0.5) H22B(0.5)
3.a Secondary CH2 refined with riding coordinates:
 C1(H1A,H1B), C8(H8A,H8B), C15(H15A,H15B), C22(H22A,H22B), C24(H24A,H24B),
 C25(H25A,H25B), C27(H27A,H27B), C29(H29A,H29B), C31(H31A,H31B), C33(H33A,H33B)
3.b Aromatic/amide H refined with riding coordinates:
 C4(H4), C7(H7), C11(H11), C14(H14), C18(H18), C21(H21)
3.c Idealised Me refined as rotating group:
 C23(H23A,H23B,H23C), C26(H26A,H26B,H26C), C28(H28A,H28B,H28C), C30(H30A,H30B,
 H30C), C32(H32A,H32B,H32C), C34(H34A,H34B,H34C)
;
_chemw03_alert_2_a
;
Problem:  ALERT: The ratio of given/expected molecular weight as
calculated from the _atom_site* data lies outside
the range 0.90 <> 1.10
From the CIF: _cell_formula_units_Z 2
From the CIF: _chemical_formula_weight 1243.56
TEST: Calculate formula weight from _atom_site_*
atom mass num sum
C 12.01 66.00 792.73
H 1.01 84.00 84.67
O 16.00 12.00 191.99
Response: Solvent content in the large 1-D voids was extremely diffuse 
and could not be modelled accurately. As a result, the SQUEEZE routine in
Platon was used during the final refinement cycles. 
The crystallisation solvent was acetone and therefore acetone molecules 
were added to the unit cell atom count to correct
for the disordered electron count masked by SQUEEZE.   
;
_plat043_alert_1_a
;
Problem:  Calculated and Reported Mol. Weight Differ by .. 174.23 Check
Response: Solvent content in the large 1-D voids was extremely diffuse 
and could not be modelled accurately. As a result, the SQUEEZE routine in
Platon was used during the final refinement cycles. 
The crystallisation solvent was acetone and therefore acetone molecules 
were added to the unit cell atom count to correct
for the disordered electron count masked by SQUEEZE.   
;
_plat602_alert_2_a
;
Problem:  VERY LARGE Solvent Accessible VOID(S) in Structure ! Info
Response: Solvent content in the large 1-D voids was extremely diffuse 
and could not be modelled accurately. As a result, the SQUEEZE routine in
Platon was used during the final refinement cycles. 
The crystallisation solvent was acetone and therefore acetone molecules 
were added to the unit cell atom count to correct
for the disordered electron count masked by SQUEEZE.   
;
_plat049_alert_1_b
;
Problem:  Calculated Density less than 1.0 gcm-3 ......... 0.9392 Check
Response: Solvent content in the large 1-D voids was extremely diffuse 
and could not be modelled accurately. As a result, the SQUEEZE routine in
Platon was used during the final refinement cycles. 
The crystallisation solvent was acetone and therefore acetone molecules 
were added to the unit cell atom count to correct
for the disordered electron count masked by SQUEEZE. The calculated density
is incorrect as it does not take into account the acetone molecules.
;
_shelx_shelxl_version_number 2014/7
_olex2_submission_special_instructions 'No special instructions were received'

loop_
_space_group_symop_operation_xyz
'x, y, z'
'-x+1/2, y, -z+1/2'
'-x, -y, -z'
'x-1/2, -y, z-1/2'

loop_
_atom_site_label
_atom_site_type_symbol
_atom_site_fract_x
_atom_site_fract_y
_atom_site_fract_z
_atom_site_U_iso_or_equiv
_atom_site_adp_type
_atom_site_occupancy
_atom_site_site_symmetry_order
_atom_site_calc_flag
_atom_site_refinement_flags_posn
_atom_site_refinement_flags_adp
_atom_site_refinement_flags_occupancy
O1 O 0.20018(12) 0.08821(7) 0.53969(10) 0.0694(5) Uani 1 1 d . . .
O2 O 0.23620(12) 0.31085(6) 0.61887(11) 0.0642(4) Uani 1 1 d . . .
O3 O 0.10517(12) 0.47266(7) 0.34438(11) 0.0704(5) Uani 1 1 d . . .
O4 O 0.47654(11) 0.03764(6) 0.33625(10) 0.0538(4) Uani 1 1 d . . .
O5 O 0.61872(12) 0.18668(6) 0.62906(11) 0.0628(4) Uani 1 1 d . . .
O6 O 0.56465(12) 0.40057(6) 0.52570(11) 0.0618(4) Uani 1 1 d . . .
C1 C 0.2500 0.50599(13) 0.2500 0.0551(8) Uani 1 2 d S T P
H1A H 0.1863 0.5315 0.2482 0.066 Uiso 0.5 1 calc R . .
H1B H 0.3137 0.5315 0.2518 0.066 Uiso 0.5 1 calc R . .
C2 C 0.29212(17) 0.46950(9) 0.34576(15) 0.0504(5) Uani 1 1 d . . .
C3 C 0.21972(17) 0.45448(9) 0.39242(16) 0.0518(5) Uani 1 1 d . . .
C4 C 0.26373(17) 0.42451(9) 0.48363(16) 0.0524(6) Uani 1 1 d . . .
H4 H 0.2140 0.4157 0.5155 0.063 Uiso 1 1 calc R . .
C5 C 0.37954(17) 0.40718(8) 0.52902(15) 0.0490(5) Uani 1 1 d . . .
C6 C 0.45105(17) 0.41976(9) 0.47915(16) 0.0515(5) Uani 1 1 d . . .
C7 C 0.40755(18) 0.45115(9) 0.38986(16) 0.0532(6) Uani 1 1 d . . .
H7 H 0.4572 0.4603 0.3581 0.064 Uiso 1 1 calc R . .
C8 C 0.42745(18) 0.37740(9) 0.63141(15) 0.0553(6) Uani 1 1 d . . .
H8A H 0.3815 0.3900 0.6685 0.066 Uiso 1 1 calc R . .
H8B H 0.5077 0.3908 0.6695 0.066 Uiso 1 1 calc R . .
C9 C 0.42682(17) 0.31068(9) 0.62726(14) 0.0476(5) Uani 1 1 d . . .
C10 C 0.33156(17) 0.27857(10) 0.62345(14) 0.0496(5) Uani 1 1 d . . .
C11 C 0.33537(18) 0.21753(9) 0.62677(14) 0.0512(5) Uani 1 1 d . . .
H11 H 0.2711 0.1965 0.6268 0.061 Uiso 1 1 calc R . .
C12 C 0.43232(17) 0.18690(9) 0.63002(13) 0.0462(5) Uani 1 1 d . . .
C13 C 0.52539(17) 0.21870(9) 0.62871(14) 0.0489(5) Uani 1 1 d . . .
C14 C 0.52295(17) 0.27985(10) 0.62930(14) 0.0507(5) Uani 1 1 d . . .
H14 H 0.5881 0.3009 0.6311 0.061 Uiso 1 1 calc R . .
C15 C 0.43409(18) 0.12010(9) 0.63520(14) 0.0515(5) Uani 1 1 d . . .
H15A H 0.5148 0.1069 0.6714 0.062 Uiso 1 1 calc R . .
H15B H 0.3903 0.1073 0.6741 0.062 Uiso 1 1 calc R . .
C16 C 0.38283(17) 0.09094(8) 0.53247(14) 0.0451(5) Uani 1 1 d . . .
C17 C 0.26658(17) 0.07417(9) 0.48736(14) 0.0487(5) Uani 1 1 d . . .
C18 C 0.22477(17) 0.04361(9) 0.39679(14) 0.0490(5) Uani 1 1 d . . .
H18 H 0.1466 0.0314 0.3686 0.059 Uiso 1 1 calc R . .
C19 C 0.29510(16) 0.03047(8) 0.34634(13) 0.0428(5) Uani 1 1 d . . .
C20 C 0.41028(16) 0.05027(8) 0.38958(14) 0.0443(5) Uani 1 1 d . . .
C21 C 0.45284(17) 0.07907(8) 0.48170(14) 0.0457(5) Uani 1 1 d . . .
H21 H 0.5313 0.0909 0.5106 0.055 Uiso 1 1 calc R . .
C22 C 0.2500 -0.00524(12) 0.2500 0.0471(7) Uani 1 2 d S T P
H22A H 0.1871 -0.0308 0.2498 0.056 Uiso 0.5 1 calc R . .
H22B H 0.3129 -0.0308 0.2502 0.056 Uiso 0.5 1 calc R . .
C23 C -0.0905(2) 0.48258(15) 0.3187(2) 0.1085(11) Uani 1 1 d . . .
H23A H -0.1161 0.4648 0.2523 0.163 Uiso 1 1 calc GR . .
H23B H -0.0846 0.5249 0.3129 0.163 Uiso 1 1 calc GR . .
H23C H -0.1462 0.4738 0.3472 0.163 Uiso 1 1 calc GR . .
C24 C 0.0266(2) 0.45817(14) 0.3863(2) 0.0871(8) Uani 1 1 d . . .
H24A H 0.0523 0.4751 0.4541 0.105 Uiso 1 1 calc R . .
H24B H 0.0220 0.4153 0.3915 0.105 Uiso 1 1 calc R . .
C25 C 0.63947(18) 0.41254(11) 0.47583(18) 0.0659(6) Uani 1 1 d . . .
H25A H 0.6460 0.4551 0.4685 0.079 Uiso 1 1 calc R . .
H25B H 0.6078 0.3947 0.4084 0.079 Uiso 1 1 calc R . .
C26 C 0.75666(19) 0.38692(12) 0.5386(2) 0.0840(8) Uani 1 1 d . . .
H26A H 0.8099 0.3956 0.5074 0.126 Uiso 1 1 calc GR . .
H26B H 0.7498 0.3446 0.5433 0.126 Uiso 1 1 calc GR . .
H26C H 0.7862 0.4039 0.6058 0.126 Uiso 1 1 calc GR . .
C27 C 0.13418(18) 0.27975(11) 0.60974(18) 0.0648(6) Uani 1 1 d . . .
H27A H 0.1510 0.2547 0.6691 0.078 Uiso 1 1 calc R . .
H27B H 0.1070 0.2546 0.5496 0.078 Uiso 1 1 calc R . .
C28 C 0.0428(2) 0.32418(12) 0.6014(2) 0.0864(8) Uani 1 1 d . . .
H28A H 0.0208 0.3459 0.5387 0.130 Uiso 1 1 calc GR . .
H28B H 0.0734 0.3513 0.6579 0.130 Uiso 1 1 calc GR . .
H28C H -0.0249 0.3042 0.6022 0.130 Uiso 1 1 calc GR . .
C29 C 0.70670(19) 0.21604(11) 0.60968(18) 0.0683(7) Uani 1 1 d . . .
H29A H 0.7466 0.2447 0.6633 0.082 Uiso 1 1 calc R . .
H29B H 0.6722 0.2372 0.5453 0.082 Uiso 1 1 calc R . .
C30 C 0.7913(2) 0.17107(12) 0.6056(2) 0.0819(8) Uani 1 1 d . . .
H30A H 0.7534 0.1459 0.5473 0.123 Uiso 1 1 calc GR . .
H30B H 0.8185 0.1474 0.6667 0.123 Uiso 1 1 calc GR . .
H30C H 0.8570 0.1907 0.6003 0.123 Uiso 1 1 calc GR . .
C31 C 0.0817(2) 0.07563(13) 0.4978(2) 0.0871(8) Uani 1 1 d . . .
H31A H 0.0696 0.0331 0.4864 0.105 Uiso 1 1 calc R . .
H31B H 0.0435 0.0957 0.4326 0.105 Uiso 1 1 calc R . .
C32 C 0.0306(2) 0.09606(14) 0.5688(2) 0.1078(10) Uani 1 1 d . . .
H32A H -0.0512 0.0856 0.5420 0.162 Uiso 1 1 calc GR . .
H32B H 0.0386 0.1385 0.5764 0.162 Uiso 1 1 calc GR . .
H32C H 0.0713 0.0774 0.6340 0.162 Uiso 1 1 calc GR . .
C33 C 0.59387(18) 0.05883(10) 0.37771(16) 0.0593(6) Uani 1 1 d . . .
H33A H 0.6374 0.0415 0.4445 0.071 Uiso 1 1 calc R . .
H33B H 0.5948 0.1018 0.3850 0.071 Uiso 1 1 calc R . .
C34 C 0.6479(2) 0.04180(12) 0.30773(19) 0.0809(8) Uani 1 1 d . . .
H34A H 0.6071 0.0611 0.2431 0.121 Uiso 1 1 calc GR . .
H34B H 0.6430 -0.0006 0.2983 0.121 Uiso 1 1 calc GR . .
H34C H 0.7290 0.0538 0.3361 0.121 Uiso 1 1 calc GR . .

loop_
_atom_site_aniso_label
_atom_site_aniso_U_11
_atom_site_aniso_U_22
_atom_site_aniso_U_33
_atom_site_aniso_U_23
_atom_site_aniso_U_13
_atom_site_aniso_U_12
O1 0.0542(10) 0.1026(12) 0.0553(9) -0.0154(9) 0.0261(8) -0.0019(9)
O2 0.0556(10) 0.0596(10) 0.0838(11) -0.0014(8) 0.0351(8) 0.0080(8)
O3 0.0453(9) 0.0889(12) 0.0721(11) 0.0188(9) 0.0191(8) 0.0132(8)
O4 0.0442(8) 0.0699(10) 0.0478(8) -0.0070(7) 0.0192(7) -0.0034(7)
O5 0.0472(9) 0.0577(9) 0.0811(11) 0.0037(8) 0.0239(8) 0.0112(7)
O6 0.0448(9) 0.0689(10) 0.0670(10) 0.0058(8) 0.0182(8) 0.0083(7)
C1 0.0519(18) 0.0535(19) 0.0540(19) 0.000 0.0157(15) 0.000
C2 0.0471(13) 0.0472(13) 0.0507(13) -0.0057(10) 0.0138(11) -0.0023(10)
C3 0.0400(13) 0.0541(13) 0.0530(14) 0.0014(11) 0.0106(11) 0.0058(10)
C4 0.0450(13) 0.0524(13) 0.0594(14) -0.0004(11) 0.0209(11) -0.0002(10)
C5 0.0487(13) 0.0419(12) 0.0501(13) -0.0047(10) 0.0138(11) -0.0008(10)
C6 0.0400(13) 0.0472(13) 0.0583(14) -0.0048(11) 0.0108(11) 0.0031(10)
C7 0.0525(14) 0.0514(13) 0.0543(14) -0.0021(11) 0.0204(11) -0.0029(11)
C8 0.0544(13) 0.0528(14) 0.0517(13) -0.0064(11) 0.0145(11) 0.0015(10)
C9 0.0450(13) 0.0521(14) 0.0377(11) -0.0020(10) 0.0089(10) 0.0040(10)
C10 0.0495(13) 0.0538(14) 0.0436(12) -0.0023(10) 0.0171(10) 0.0111(11)
C11 0.0512(13) 0.0546(15) 0.0458(12) -0.0020(11) 0.0179(10) 0.0016(11)
C12 0.0497(13) 0.0490(13) 0.0322(11) -0.0003(9) 0.0091(9) 0.0042(11)
C13 0.0436(13) 0.0525(14) 0.0434(12) 0.0011(10) 0.0105(10) 0.0100(11)
C14 0.0409(12) 0.0549(15) 0.0493(13) 0.0017(11) 0.0111(10) 0.0011(10)
C15 0.0554(13) 0.0533(14) 0.0386(12) 0.0013(10) 0.0119(10) 0.0051(10)
C16 0.0490(13) 0.0434(12) 0.0376(11) 0.0043(9) 0.0124(10) 0.0053(10)
C17 0.0509(13) 0.0582(14) 0.0386(12) 0.0014(10) 0.0198(11) 0.0060(10)
C18 0.0391(12) 0.0596(14) 0.0437(12) 0.0040(11) 0.0123(10) -0.0009(10)
C19 0.0438(12) 0.0439(12) 0.0365(11) 0.0052(9) 0.0122(10) 0.0023(9)
C20 0.0466(13) 0.0464(12) 0.0402(12) 0.0060(10) 0.0180(10) 0.0057(10)
C21 0.0423(12) 0.0484(12) 0.0385(12) 0.0034(10) 0.0084(10) -0.0003(9)
C22 0.0460(17) 0.0464(17) 0.0447(17) 0.000 0.0144(14) 0.000
C23 0.0504(17) 0.167(3) 0.104(2) 0.033(2) 0.0268(16) 0.0285(17)
C24 0.0519(16) 0.118(2) 0.092(2) 0.0187(17) 0.0298(15) 0.0136(15)
C25 0.0483(14) 0.0688(16) 0.0787(16) -0.0068(13) 0.0240(13) 0.0016(12)
C26 0.0546(16) 0.0872(19) 0.108(2) -0.0007(16) 0.0313(15) 0.0099(13)
C27 0.0512(14) 0.0765(16) 0.0668(15) -0.0005(13) 0.0242(12) 0.0070(13)
C28 0.0628(16) 0.101(2) 0.102(2) 0.0094(17) 0.0399(15) 0.0199(15)
C29 0.0545(15) 0.0799(17) 0.0743(16) 0.0032(13) 0.0301(13) 0.0096(13)
C30 0.0553(15) 0.0937(19) 0.096(2) -0.0124(15) 0.0298(14) 0.0114(14)
C31 0.0656(18) 0.115(2) 0.093(2) -0.0264(17) 0.0443(16) -0.0117(15)
C32 0.092(2) 0.134(3) 0.129(3) -0.042(2) 0.078(2) -0.0180(19)
C33 0.0499(13) 0.0679(15) 0.0621(14) -0.0007(12) 0.0249(12) -0.0023(11)
C34 0.0654(16) 0.106(2) 0.0820(18) -0.0044(15) 0.0410(15) -0.0050(14)

loop_
_atom_type_symbol
_atom_type_description
_atom_type_scat_dispersion_real
_atom_type_scat_dispersion_imag
_atom_type_scat_source
C C 0.0033 0.0016 'International Tables Vol C Tables 4.2.6.8 and 6.1.1.4'
H H 0.0000 0.0000 'International Tables Vol C Tables 4.2.6.8 and 6.1.1.4'
O O 0.0106 0.0060 'International Tables Vol C Tables 4.2.6.8 and 6.1.1.4'

loop_
_geom_angle_atom_site_label_1
_geom_angle_atom_site_label_2
_geom_angle_atom_site_label_3
_geom_angle
_geom_angle_site_symmetry_1
_geom_angle_site_symmetry_3
C17 O1 C31 119.72(17) . .
C10 O2 C27 118.24(17) . .
C3 O3 C24 119.24(18) . .
C20 O4 C33 116.80(15) . .
C13 O5 C29 119.02(17) . .
C6 O6 C25 117.27(17) . .
H1A C1 H1B 107.7 . .
C2 C1 H1A 108.8 . .
C2 C1 H1A 108.8 2 .
C2 C1 H1B 108.8 2 .
C2 C1 H1B 108.8 . .
C2 C1 C2 113.7(2) 2 .
C3 C2 C1 122.05(17) . .
C3 C2 C7 118.36(19) . .
C7 C2 C1 119.58(17) . .
O3 C3 C4 123.69(19) . .
C2 C3 O3 116.10(19) . .
C2 C3 C4 120.17(19) . .
C3 C4 H4 119.2 . .
C3 C4 C5 121.6(2) . .
C5 C4 H4 119.2 . .
C4 C5 C6 118.08(19) . .
C4 C5 C8 120.74(19) . .
C6 C5 C8 121.14(18) . .
O6 C6 C5 116.17(19) . .
O6 C6 C7 123.82(19) . .
C7 C6 C5 119.98(19) . .
C2 C7 H7 119.2 . .
C6 C7 C2 121.7(2) . .
C6 C7 H7 119.2 . .
C5 C8 H8A 108.7 . .
C5 C8 H8B 108.7 . .
C5 C8 C9 114.44(16) . .
H8A C8 H8B 107.6 . .
C9 C8 H8A 108.7 . .
C9 C8 H8B 108.7 . .
C10 C9 C8 121.20(18) . .
C10 C9 C14 117.94(19) . .
C14 C9 C8 120.85(19) . .
O2 C10 C9 116.27(19) . .
O2 C10 C11 123.21(19) . .
C9 C10 C11 120.50(18) . .
C10 C11 H11 119.4 . .
C10 C11 C12 121.27(19) . .
C12 C11 H11 119.4 . .
C11 C12 C15 119.80(19) . .
C13 C12 C11 118.41(19) . .
C13 C12 C15 121.79(18) . .
O5 C13 C12 116.72(19) . .
O5 C13 C14 123.20(19) . .
C12 C13 C14 120.06(18) . .
C9 C14 C13 121.69(19) . .
C9 C14 H14 119.2 . .
C13 C14 H14 119.2 . .
C12 C15 H15A 108.9 . .
C12 C15 H15B 108.9 . .
H15A C15 H15B 107.7 . .
C16 C15 C12 113.38(15) . .
C16 C15 H15A 108.9 . .
C16 C15 H15B 108.9 . .
C17 C16 C15 121.76(18) . .
C21 C16 C15 120.05(18) . .
C21 C16 C17 118.17(18) . .
O1 C17 C16 115.88(17) . .
O1 C17 C18 123.93(18) . .
C18 C17 C16 120.15(18) . .
C17 C18 H18 119.0 . .
C17 C18 C19 121.96(18) . .
C19 C18 H18 119.0 . .
C18 C19 C20 117.45(18) . .
C18 C19 C22 121.47(16) . .
C20 C19 C22 121.05(16) . .
O4 C20 C19 115.81(17) . .
O4 C20 C21 123.77(17) . .
C21 C20 C19 120.40(18) . .
C16 C21 H21 119.1 . .
C20 C21 C16 121.73(18) . .
C20 C21 H21 119.1 . .
C19 C22 C19 115.1(2) . 2
C19 C22 H22A 108.5 . .
C19 C22 H22A 108.5 2 .
C19 C22 H22B 108.5 2 .
C19 C22 H22B 108.5 . .
H22A C22 H22B 107.5 . .
H23A C23 H23B 109.5 . .
H23A C23 H23C 109.5 . .
H23B C23 H23C 109.5 . .
C24 C23 H23A 109.5 . .
C24 C23 H23B 109.5 . .
C24 C23 H23C 109.5 . .
O3 C24 C23 108.0(2) . .
O3 C24 H24A 110.1 . .
O3 C24 H24B 110.1 . .
C23 C24 H24A 110.1 . .
C23 C24 H24B 110.1 . .
H24A C24 H24B 108.4 . .
O6 C25 H25A 110.1 . .
O6 C25 H25B 110.1 . .
O6 C25 C26 107.9(2) . .
H25A C25 H25B 108.4 . .
C26 C25 H25A 110.1 . .
C26 C25 H25B 110.1 . .
C25 C26 H26A 109.5 . .
C25 C26 H26B 109.5 . .
C25 C26 H26C 109.5 . .
H26A C26 H26B 109.5 . .
H26A C26 H26C 109.5 . .
H26B C26 H26C 109.5 . .
O2 C27 H27A 110.1 . .
O2 C27 H27B 110.1 . .
O2 C27 C28 107.9(2) . .
H27A C27 H27B 108.4 . .
C28 C27 H27A 110.1 . .
C28 C27 H27B 110.1 . .
C27 C28 H28A 109.5 . .
C27 C28 H28B 109.5 . .
C27 C28 H28C 109.5 . .
H28A C28 H28B 109.5 . .
H28A C28 H28C 109.5 . .
H28B C28 H28C 109.5 . .
O5 C29 H29A 110.0 . .
O5 C29 H29B 110.0 . .
O5 C29 C30 108.3(2) . .
H29A C29 H29B 108.4 . .
C30 C29 H29A 110.0 . .
C30 C29 H29B 110.0 . .
C29 C30 H30A 109.5 . .
C29 C30 H30B 109.5 . .
C29 C30 H30C 109.5 . .
H30A C30 H30B 109.5 . .
H30A C30 H30C 109.5 . .
H30B C30 H30C 109.5 . .
O1 C31 H31A 109.9 . .
O1 C31 H31B 109.9 . .
O1 C31 C32 108.8(2) . .
H31A C31 H31B 108.3 . .
C32 C31 H31A 109.9 . .
C32 C31 H31B 109.9 . .
C31 C32 H32A 109.5 . .
C31 C32 H32B 109.5 . .
C31 C32 H32C 109.5 . .
H32A C32 H32B 109.5 . .
H32A C32 H32C 109.5 . .
H32B C32 H32C 109.5 . .
O4 C33 H33A 110.1 . .
O4 C33 H33B 110.1 . .
O4 C33 C34 107.92(18) . .
H33A C33 H33B 108.4 . .
C34 C33 H33A 110.1 . .
C34 C33 H33B 110.1 . .
C33 C34 H34A 109.5 . .
C33 C34 H34B 109.5 . .
C33 C34 H34C 109.5 . .
H34A C34 H34B 109.5 . .
H34A C34 H34C 109.5 . .
H34B C34 H34C 109.5 . .

loop_
_geom_bond_atom_site_label_1
_geom_bond_atom_site_label_2
_geom_bond_distance
_geom_bond_site_symmetry_2
O1 C17 1.377(2) .
O1 C31 1.391(3) .
O2 C10 1.384(2) .
O2 C27 1.423(2) .
O3 C3 1.383(2) .
O3 C24 1.395(3) .
O4 C20 1.380(2) .
O4 C33 1.431(2) .
O5 C13 1.379(2) .
O5 C29 1.416(2) .
O6 C6 1.378(2) .
O6 C25 1.428(3) .
C1 H1A 0.9800 .
C1 H1B 0.9800 .
C1 C2 1.515(3) 2
C1 C2 1.515(3) .
C2 C3 1.382(3) .
C2 C7 1.390(3) .
C3 C4 1.386(3) .
C4 H4 0.9400 .
C4 C5 1.388(3) .
C5 C6 1.395(3) .
C5 C8 1.515(3) .
C6 C7 1.380(3) .
C7 H7 0.9400 .
C8 H8A 0.9800 .
C8 H8B 0.9800 .
C8 C9 1.516(3) .
C9 C10 1.385(3) .
C9 C14 1.387(3) .
C10 C11 1.387(3) .
C11 H11 0.9400 .
C11 C12 1.388(3) .
C12 C13 1.383(3) .
C12 C15 1.518(3) .
C13 C14 1.389(3) .
C14 H14 0.9400 .
C15 H15A 0.9800 .
C15 H15B 0.9800 .
C15 C16 1.513(3) .
C16 C17 1.389(3) .
C16 C21 1.386(3) .
C17 C18 1.385(3) .
C18 H18 0.9400 .
C18 C19 1.392(3) .
C19 C20 1.397(3) .
C19 C22 1.511(2) .
C20 C21 1.384(3) .
C21 H21 0.9400 .
C22 C19 1.511(2) 2
C22 H22A 0.9800 .
C22 H22B 0.9800 .
C23 H23A 0.9700 .
C23 H23B 0.9700 .
C23 H23C 0.9700 .
C23 C24 1.502(3) .
C24 H24A 0.9800 .
C24 H24B 0.9800 .
C25 H25A 0.9800 .
C25 H25B 0.9800 .
C25 C26 1.498(3) .
C26 H26A 0.9700 .
C26 H26B 0.9700 .
C26 H26C 0.9700 .
C27 H27A 0.9800 .
C27 H27B 0.9800 .
C27 C28 1.496(3) .
C28 H28A 0.9700 .
C28 H28B 0.9700 .
C28 H28C 0.9700 .
C29 H29A 0.9800 .
C29 H29B 0.9800 .
C29 C30 1.494(3) .
C30 H30A 0.9700 .
C30 H30B 0.9700 .
C30 H30C 0.9700 .
C31 H31A 0.9800 .
C31 H31B 0.9800 .
C31 C32 1.493(3) .
C32 H32A 0.9700 .
C32 H32B 0.9700 .
C32 H32C 0.9700 .
C33 H33A 0.9800 .
C33 H33B 0.9800 .
C33 C34 1.486(3) .
C34 H34A 0.9700 .
C34 H34B 0.9700 .
C34 H34C 0.9700 .

loop_
_geom_torsion_atom_site_label_1
_geom_torsion_atom_site_label_2
_geom_torsion_atom_site_label_3
_geom_torsion_atom_site_label_4
_geom_torsion
_geom_torsion_site_symmetry_1
_geom_torsion_site_symmetry_4
O1 C17 C18 C19 179.86(18) . .
O2 C10 C11 C12 179.17(17) . .
O3 C3 C4 C5 -179.95(18) . .
O4 C20 C21 C16 179.85(17) . .
O5 C13 C14 C9 178.94(17) . .
O6 C6 C7 C2 179.93(18) . .
C1 C2 C3 O3 2.5(3) . .
C1 C2 C3 C4 -175.55(19) . .
C1 C2 C7 C6 177.49(19) . .
C2 C1 C2 C3 -93.51(19) 2 .
C2 C1 C2 C7 87.66(18) 2 .
C2 C3 C4 C5 -2.0(3) . .
C3 O3 C24 C23 -179.4(2) . .
C3 C2 C7 C6 -1.4(3) . .
C3 C4 C5 C6 -1.2(3) . .
C3 C4 C5 C8 176.67(18) . .
C4 C5 C6 O6 -178.53(16) . .
C4 C5 C6 C7 3.1(3) . .
C4 C5 C8 C9 94.8(2) . .
C5 C6 C7 C2 -1.9(3) . .
C5 C8 C9 C10 -89.3(2) . .
C5 C8 C9 C14 92.0(2) . .
C6 O6 C25 C26 -178.96(17) . .
C6 C5 C8 C9 -87.3(2) . .
C7 C2 C3 O3 -178.63(17) . .
C7 C2 C3 C4 3.3(3) . .
C8 C5 C6 O6 3.6(3) . .
C8 C5 C6 C7 -174.76(18) . .
C8 C9 C10 O2 2.9(3) . .
C8 C9 C10 C11 -175.50(17) . .
C8 C9 C14 C13 177.99(18) . .
C9 C10 C11 C12 -2.5(3) . .
C10 O2 C27 C28 -177.35(17) . .
C10 C9 C14 C13 -0.7(3) . .
C10 C11 C12 C13 -0.7(3) . .
C10 C11 C12 C15 179.09(17) . .
C11 C12 C13 O5 -178.17(16) . .
C11 C12 C13 C14 3.2(3) . .
C11 C12 C15 C16 88.1(2) . .
C12 C13 C14 C9 -2.5(3) . .
C12 C15 C16 C17 -93.7(2) . .
C12 C15 C16 C21 87.8(2) . .
C13 O5 C29 C30 -175.21(17) . .
C13 C12 C15 C16 -92.1(2) . .
C14 C9 C10 O2 -178.39(16) . .
C14 C9 C10 C11 3.2(3) . .
C15 C12 C13 O5 2.0(3) . .
C15 C12 C13 C14 -176.61(17) . .
C15 C16 C17 O1 2.9(3) . .
C15 C16 C17 C18 -175.13(17) . .
C15 C16 C21 C20 177.28(17) . .
C16 C17 C18 C19 -2.3(3) . .
C17 O1 C31 C32 -179.1(2) . .
C17 C16 C21 C20 -1.3(3) . .
C17 C18 C19 C20 -1.1(3) . .
C17 C18 C19 C22 177.23(18) . .
C18 C19 C20 O4 -178.53(16) . .
C18 C19 C20 C21 3.3(3) . .
C18 C19 C22 C19 95.25(18) . 2
C19 C20 C21 C16 -2.1(3) . .
C20 O4 C33 C34 -178.62(18) . .
C20 C19 C22 C19 -86.43(17) . 2
C21 C16 C17 O1 -178.50(16) . .
C21 C16 C17 C18 3.5(3) . .
C22 C19 C20 O4 3.1(3) . .
C22 C19 C20 C21 -175.10(18) . .
C24 O3 C3 C2 178.9(2) . .
C24 O3 C3 C4 -3.1(3) . .
C25 O6 C6 C5 179.58(17) . .
C25 O6 C6 C7 -2.2(3) . .
C27 O2 C10 C9 176.92(17) . .
C27 O2 C10 C11 -4.7(3) . .
C29 O5 C13 C12 168.83(17) . .
C29 O5 C13 C14 -12.6(3) . .
C31 O1 C17 C16 176.9(2) . .
C31 O1 C17 C18 -5.1(3) . .
C33 O4 C20 C19 178.40(16) . .
C33 O4 C20 C21 -3.5(3) . .
